data_4083459
loop_
_publ_author_name
'Au, Richard H. W.'
'Fraser, Christopher S. A.'
'Eisler, Dana J.'
'Jennings, Michael C.'
'Puddephatt, Richard J.'

_publ_section_title
;
 Binuclear Organoplatinum(IV) Complexes with Bridging Xylenediyl Groups:
 Formation of Supramolecular Polymers through Hydrogen Bonding
;
_journal_issue 6
_journal_name_full Organometallics
_journal_page_first 1719
_journal_paper_doi 10.1021/om800889j
_journal_volume 28
_journal_year 2009
_chemical_formula_sum 'C54 H80 Br2 N4 O2 Pt2'
_chemical_formula_weight 1367.22
_chemical_name_systematic
; 
 ? 
;
_space_group_IT_number 2
_symmetry_cell_setting triclinic
_symmetry_space_group_name_Hall '-P 1'
_symmetry_space_group_name_H-M 'P -1'
_atom_sites_solution_hydrogens geom
_atom_sites_solution_primary direct
_atom_sites_solution_secondary difmap
_audit_creation_method SHELXL-97
_cell_angle_alpha 83.1350(10)
_cell_angle_beta 81.5780(10)
_cell_angle_gamma 65.7270(10)
_cell_formula_units_Z 2
_cell_length_a 11.1274(2)
_cell_length_b 12.0485(3)
_cell_length_c 23.7725(6)
_cell_measurement_temperature 200(2)
_cell_volume 2867.83(12)
_computing_cell_refinement 'Nonius DENZO'
_computing_data_collection 'Nonius COLLECT'
_computing_data_reduction 'Nonius DENZO'
_computing_molecular_graphics 'Bruker SHELXTL'
_computing_publication_material 'Bruker SHELXTL'
_computing_structure_refinement 'SHELXL-97 (Sheldrick, 1997)'
_computing_structure_solution 'SHELXS-97 (Sheldrick, 1990)'
_diffrn_ambient_temperature 200(2)
_diffrn_measured_fraction_theta_full 0.884
_diffrn_measured_fraction_theta_max 0.884
_diffrn_measurement_device_type 'Nonius Kappa-CCD'
_diffrn_measurement_method 'phi/omega scans'
_diffrn_radiation_monochromator graphite
_diffrn_radiation_source 'fine-focus sealed tube'
_diffrn_radiation_type MoK\a
_diffrn_radiation_wavelength 0.71073
_diffrn_reflns_av_R_equivalents 0.0790
_diffrn_reflns_av_sigmaI/netI 0.1224
_diffrn_reflns_limit_h_max 14
_diffrn_reflns_limit_h_min -14
_diffrn_reflns_limit_k_max 15
_diffrn_reflns_limit_k_min -15
_diffrn_reflns_limit_l_max 30
_diffrn_reflns_limit_l_min -30
_diffrn_reflns_number 28279
_diffrn_reflns_theta_full 27.50
_diffrn_reflns_theta_max 27.50
_diffrn_reflns_theta_min 2.60
_exptl_absorpt_coefficient_mu 6.305
_exptl_absorpt_correction_T_max 0.5712
_exptl_absorpt_correction_T_min 0.3016
_exptl_absorpt_correction_type integration
_exptl_crystal_colour colourless
_exptl_crystal_density_diffrn 1.583
_exptl_crystal_density_method 'not measured'
_exptl_crystal_description plate
_exptl_crystal_F_000 1348
_exptl_crystal_size_max 0.25
_exptl_crystal_size_mid 0.13
_exptl_crystal_size_min 0.10
_refine_diff_density_max 1.279
_refine_diff_density_min -1.512
_refine_diff_density_rms 0.234
_refine_ls_extinction_method none
_refine_ls_goodness_of_fit_ref 1.019
_refine_ls_hydrogen_treatment mixed
_refine_ls_matrix_type full
_refine_ls_number_parameters 578
_refine_ls_number_reflns 17508
_refine_ls_number_restraints 0
_refine_ls_restrained_S_all 1.019
_refine_ls_R_factor_all 0.1220
_refine_ls_R_factor_gt 0.0564
_refine_ls_shift/su_max 0.007
_refine_ls_shift/su_mean 0.001
_refine_ls_structure_factor_coef Fsqd
_refine_ls_weighting_details 'calc w=1/[\s^2^(Fo^2^)+(0.0387P)^2^+0.0000P] where P=(Fo^2^+2Fc^2^)/3'
_refine_ls_weighting_scheme calc
_refine_ls_wR_factor_gt 0.0970
_refine_ls_wR_factor_ref 0.1156
_reflns_number_gt 10495
_reflns_number_total 17508
_reflns_threshold_expression >2sigma(I)
_cod_data_source_file om800889j_si_001.cif
_cod_data_source_block 2.2Me2CO
_cod_depositor_comments
;
The following automatic conversions were performed:

'_symmetry_cell_setting' value 'Triclinic' changed to 'triclinic'
according to
/usr/data/users/saulius/automatic-downloads/retrospective/ACS/lib/dictionaries/cif_core.dic
dictionary named 'cif_core.dic' version 2.4.2 from 2011-04-26.

Automatic conversion script
Id: cif_fix_values 2281 2013-09-26 08:29:07Z andrius 
;
_cod_original_cell_volume 2867.83(11)
_cod_original_sg_symbol_H-M P-1
_cod_database_code 4083459

loop_
_symmetry_equiv_pos_as_xyz
'x, y, z'
'-x, -y, -z'

loop_
_atom_site_label
_atom_site_type_symbol
_atom_site_fract_x
_atom_site_fract_y
_atom_site_fract_z
_atom_site_U_iso_or_equiv
_atom_site_adp_type
_atom_site_occupancy
_atom_site_symmetry_multiplicity
_atom_site_calc_flag
_atom_site_refinement_flags
PtA Pt 2.06814(3) -0.68172(2) -0.212033(12) 0.02897(9) Uani 1 1 d .
BrA Br 2.16339(7) -0.52295(6) -0.25860(4) 0.0431(2) Uani 1 1 d .
N1A N 1.9011(5) -0.5891(4) -0.2595(2) 0.0259(14) Uani 1 1 d .
C2A C 1.7873(7) -0.4999(6) -0.2427(3) 0.0313(19) Uani 1 1 d .
H2AA H 1.7784 -0.4698 -0.2065 0.038 Uiso 1 1 calc R
C3A C 1.6812(7) -0.4480(6) -0.2744(3) 0.0323(19) Uani 1 1 d .
H3AA H 1.6017 -0.3852 -0.2595 0.039 Uiso 1 1 calc R
C4A C 1.6897(6) -0.4866(6) -0.3272(3) 0.0308(19) Uani 1 1 d .
C5A C 1.8111(6) -0.5787(6) -0.3468(3) 0.0310(18) Uani 1 1 d .
H5AA H 1.8234 -0.6076 -0.3836 0.037 Uiso 1 1 calc R
C6A C 1.9135(7) -0.6273(6) -0.3115(3) 0.0271(17) Uani 1 1 d .
C7A C 2.0422(6) -0.7276(6) -0.3302(3) 0.0270(17) Uani 1 1 d .
C8A C 2.0722(6) -0.7773(5) -0.3820(3) 0.0255(17) Uani 1 1 d .
H8AA H 2.0101 -0.7444 -0.4093 0.031 Uiso 1 1 calc R
C9A C 2.1923(7) -0.8754(6) -0.3954(3) 0.0284(18) Uani 1 1 d .
C10A C 2.2776(7) -0.9170(6) -0.3545(3) 0.0332(19) Uani 1 1 d .
H10A H 2.3594 -0.9851 -0.3613 0.040 Uiso 1 1 calc R
C11A C 2.2477(6) -0.8623(6) -0.3030(3) 0.035(2) Uani 1 1 d .
H11A H 2.3109 -0.8920 -0.2761 0.042 Uiso 1 1 calc R
N12A N 2.1312(5) -0.7681(5) -0.2904(2) 0.0262(14) Uani 1 1 d .
C13A C 1.5784(7) -0.4331(6) -0.3657(3) 0.035(2) Uani 1 1 d .
C14A C 1.4488(7) -0.3463(7) -0.3341(3) 0.053(2) Uani 1 1 d .
H14A H 1.3794 -0.3136 -0.3600 0.079 Uiso 1 1 calc R
H14B H 1.4631 -0.2790 -0.3211 0.079 Uiso 1 1 calc R
H14C H 1.4213 -0.3910 -0.3012 0.079 Uiso 1 1 calc R
C15A C 1.6197(7) -0.3601(7) -0.4158(3) 0.052(3) Uani 1 1 d .
H15A H 1.7022 -0.4137 -0.4365 0.078 Uiso 1 1 calc R
H15B H 1.6334 -0.2936 -0.4016 0.078 Uiso 1 1 calc R
H15C H 1.5498 -0.3261 -0.4414 0.078 Uiso 1 1 calc R
C16A C 1.5527(7) -0.5338(7) -0.3871(4) 0.057(3) Uani 1 1 d .
H16A H 1.6345 -0.5900 -0.4073 0.086 Uiso 1 1 calc R
H16B H 1.4838 -0.4983 -0.4132 0.086 Uiso 1 1 calc R
H16C H 1.5232 -0.5784 -0.3548 0.086 Uiso 1 1 calc R
C17A C 2.2237(7) -0.9273(6) -0.4532(3) 0.0349(19) Uani 1 1 d .
C18A C 2.1100(8) -0.9500(7) -0.4688(4) 0.058(3) Uani 1 1 d .
H18A H 2.0933 -1.0106 -0.4412 0.087 Uiso 1 1 calc R
H18B H 2.1322 -0.9807 -0.5070 0.087 Uiso 1 1 calc R
H18C H 2.0305 -0.8737 -0.4685 0.087 Uiso 1 1 calc R
C19A C 2.2481(8) -0.8317(7) -0.4973(3) 0.058(3) Uani 1 1 d .
H19A H 2.1695 -0.7546 -0.4955 0.087 Uiso 1 1 calc R
H19B H 2.2656 -0.8611 -0.5356 0.087 Uiso 1 1 calc R
H19C H 2.3247 -0.8187 -0.4887 0.087 Uiso 1 1 calc R
C20A C 2.3474(8) -1.0473(7) -0.4564(4) 0.066(3) Uani 1 1 d .
H20A H 2.3330 -1.1087 -0.4286 0.100 Uiso 1 1 calc R
H20B H 2.4238 -1.0338 -0.4480 0.100 Uiso 1 1 calc R
H20C H 2.3646 -1.0762 -0.4948 0.100 Uiso 1 1 calc R
C21A C 2.2372(6) -0.7793(6) -0.1718(3) 0.037(2) Uani 1 1 d .
H21A H 2.2284 -0.8498 -0.1494 0.056 Uiso 1 1 calc R
H21B H 2.2490 -0.7268 -0.1465 0.056 Uiso 1 1 calc R
H21C H 2.3144 -0.8075 -0.2004 0.056 Uiso 1 1 calc R
C22A C 1.9946(7) -0.5876(6) -0.1396(3) 0.038(2) Uani 1 1 d .
H22A H 1.9499 -0.6297 -0.1122 0.058 Uiso 1 1 calc R
H22B H 1.9312 -0.5048 -0.1493 0.058 Uiso 1 1 calc R
H22C H 2.0676 -0.5834 -0.1226 0.058 Uiso 1 1 calc R
PtB Pt 1.73175(3) -1.05078(2) -0.286697(12) 0.02975(9) Uani 1 1 d .
BrB Br 1.53943(7) -1.11549(6) -0.24378(3) 0.0413(2) Uani 1 1 d .
N1B N 1.6463(5) -0.8966(4) -0.2355(2) 0.0247(14) Uani 1 1 d .
C2B C 1.5636(7) -0.7840(6) -0.2514(3) 0.0353(19) Uani 1 1 d .
H2BA H 1.5372 -0.7694 -0.2887 0.042 Uiso 1 1 calc R
C3B C 1.5142(7) -0.6875(6) -0.2165(3) 0.040(2) Uani 1 1 d .
H3BA H 1.4571 -0.6089 -0.2304 0.048 Uiso 1 1 calc R
C4B C 1.5477(7) -0.7055(6) -0.1616(3) 0.0304(18) Uani 1 1 d .
C5B C 1.6315(6) -0.8234(6) -0.1443(3) 0.0293(18) Uani 1 1 d .
H5BA H 1.6558 -0.8408 -0.1065 0.035 Uiso 1 1 calc R
C6B C 1.6796(6) -0.9154(5) -0.1818(3) 0.0243(17) Uani 1 1 d .
C7B C 1.7760(6) -1.0416(5) -0.1659(3) 0.0242(17) Uani 1 1 d .
C8B C 1.8226(7) -1.0773(6) -0.1144(3) 0.0326(19) Uani 1 1 d .
H8BA H 1.7907 -1.0203 -0.0857 0.039 Uiso 1 1 calc R
C9B C 1.9159(7) -1.1948(6) -0.1017(3) 0.0311(19) Uani 1 1 d .
C10B C 1.9568(7) -1.2715(6) -0.1457(3) 0.038(2) Uani 1 1 d .
H10B H 2.0222 -1.3519 -0.1404 0.045 Uiso 1 1 calc R
C11B C 1.9048(7) -1.2338(6) -0.1970(3) 0.0321(19) Uani 1 1 d .
H11B H 1.9329 -1.2902 -0.2259 0.039 Uiso 1 1 calc R
N12B N 1.8160(5) -1.1207(5) -0.2077(2) 0.0250(14) Uani 1 1 d .
C13B C 1.4930(7) -0.6051(6) -0.1193(3) 0.037(2) Uani 1 1 d .
C14B C 1.4145(8) -0.4800(6) -0.1488(3) 0.055(3) Uani 1 1 d .
H14D H 1.4736 -0.4579 -0.1783 0.083 Uiso 1 1 calc R
H14E H 1.3776 -0.4182 -0.1206 0.083 Uiso 1 1 calc R
H14F H 1.3421 -0.4842 -0.1663 0.083 Uiso 1 1 calc R
C15B C 1.6031(8) -0.5991(7) -0.0919(4) 0.058(3) Uani 1 1 d .
H15D H 1.6640 -0.5787 -0.1211 0.087 Uiso 1 1 calc R
H15E H 1.6514 -0.6783 -0.0724 0.087 Uiso 1 1 calc R
H15F H 1.5659 -0.5362 -0.0642 0.087 Uiso 1 1 calc R
C16B C 1.3974(7) -0.6372(6) -0.0732(3) 0.050(3) Uani 1 1 d .
H16D H 1.4456 -0.7167 -0.0540 0.075 Uiso 1 1 calc R
H16E H 1.3251 -0.6406 -0.0911 0.075 Uiso 1 1 calc R
H16F H 1.3607 -0.5746 -0.0454 0.075 Uiso 1 1 calc R
C17B C 1.9651(8) -1.2324(7) -0.0437(4) 0.051(3) Uani 1 1 d .
C18B C 1.8504(11) -1.2435(14) -0.0019(5) 0.164(8) Uani 1 1 d .
H18D H 1.8789 -1.2678 0.0364 0.246 Uiso 1 1 calc R
H18E H 1.8252 -1.3051 -0.0142 0.246 Uiso 1 1 calc R
H18F H 1.7741 -1.1646 -0.0014 0.246 Uiso 1 1 calc R
C19B C 1.9969(18) -1.1405(10) -0.0215(6) 0.192(9) Uani 1 1 d .
H19D H 2.0699 -1.1291 -0.0464 0.287 Uiso 1 1 calc R
H19E H 2.0234 -1.1679 0.0170 0.287 Uiso 1 1 calc R
H19F H 1.9187 -1.0630 -0.0202 0.287 Uiso 1 1 calc R
C20B C 2.0761(9) -1.3557(9) -0.0409(4) 0.104(5) Uani 1 1 d .
H20D H 2.1529 -1.3547 -0.0668 0.156 Uiso 1 1 calc R
H20E H 2.0478 -1.4160 -0.0523 0.156 Uiso 1 1 calc R
H20F H 2.1004 -1.3772 -0.0019 0.156 Uiso 1 1 calc R
C21B C 1.8261(7) -1.2064(6) -0.3300(3) 0.039(2) Uani 1 1 d .
H21D H 1.9081 -1.2059 -0.3515 0.058 Uiso 1 1 calc R
H21E H 1.7680 -1.2098 -0.3563 0.058 Uiso 1 1 calc R
H21F H 1.8474 -1.2779 -0.3028 0.058 Uiso 1 1 calc R
C22B C 1.6384(7) -0.9735(6) -0.3584(3) 0.047(2) Uani 1 1 d .
H22D H 1.6925 -0.9387 -0.3846 0.070 Uiso 1 1 calc R
H22E H 1.5516 -0.9088 -0.3478 0.070 Uiso 1 1 calc R
H22F H 1.6266 -1.0360 -0.3771 0.070 Uiso 1 1 calc R
C31 C 1.9905(7) -0.8049(6) -0.1731(3) 0.0352(19) Uani 1 1 d .
H31A H 2.0255 -0.8348 -0.1357 0.042 Uiso 1 1 calc R
H31B H 1.8930 -0.7616 -0.1658 0.042 Uiso 1 1 calc R
C32 C 2.0208(7) -0.9109(6) -0.2063(3) 0.0320(19) Uani 1 1 d .
C33 C 1.9451(7) -0.9069(6) -0.2478(3) 0.0321(19) Uani 1 1 d .
H33A H 1.8688 -0.8340 -0.2536 0.038 Uiso 1 1 calc R
C34 C 1.9718(7) -1.0015(6) -0.2819(3) 0.0312(18) Uani 1 1 d .
C35 C 2.0875(8) -1.1061(7) -0.2740(4) 0.049(2) Uani 1 1 d .
H35A H 2.1118 -1.1721 -0.2975 0.059 Uiso 1 1 calc R
C36 C 2.1655(8) -1.1150(7) -0.2333(4) 0.049(2) Uani 1 1 d .
H36A H 2.2421 -1.1879 -0.2282 0.059 Uiso 1 1 calc R
C37 C 2.1359(7) -1.0206(7) -0.1994(3) 0.044(2) Uani 1 1 d .
H37A H 2.1921 -1.0284 -0.1714 0.053 Uiso 1 1 calc R
C38 C 1.8806(7) -0.9938(6) -0.3230(3) 0.036(2) Uani 1 1 d .
H38A H 1.9321 -1.0448 -0.3550 0.043 Uiso 1 1 calc R
H38B H 1.8393 -0.9083 -0.3387 0.043 Uiso 1 1 calc R
O41 O 1.3574(7) -0.1042(6) -0.0028(3) 0.083(2) Uani 1 1 d .
C42 C 1.4666(9) -0.0249(8) -0.0780(4) 0.074(3) Uani 1 1 d .
H42A H 1.4372 0.0447 -0.0543 0.110 Uiso 1 1 calc R
H42B H 1.4296 0.0027 -0.1146 0.110 Uiso 1 1 calc R
H42C H 1.5636 -0.0606 -0.0845 0.110 Uiso 1 1 calc R
C43 C 1.4195(9) -0.1187(8) -0.0481(4) 0.060(3) Uani 1 1 d .
C44 C 1.4560(19) -0.2269(11) -0.0784(5) 0.201(10) Uani 1 1 d .
H44A H 1.4211 -0.2826 -0.0557 0.301 Uiso 1 1 calc R
H44B H 1.5529 -0.2674 -0.0850 0.301 Uiso 1 1 calc R
H44C H 1.4189 -0.2041 -0.1151 0.301 Uiso 1 1 calc R
O51 O 1.8778(6) -0.6185(5) -0.4899(3) 0.072(2) Uani 1 1 d .
C52 C 1.8291(9) -0.6758(9) -0.5728(5) 0.085(3) Uani 1 1 d .
H52A H 1.7920 -0.7248 -0.5459 0.128 Uiso 1 1 calc R
H52B H 1.9025 -0.7297 -0.5980 0.128 Uiso 1 1 calc R
H52C H 1.7601 -0.6181 -0.5956 0.128 Uiso 1 1 calc R
C53 C 1.8792(7) -0.6068(7) -0.5405(4) 0.044(2) Uani 1 1 d .
C54 C 1.9392(11) -0.5273(8) -0.5764(4) 0.093(4) Uani 1 1 d .
H54A H 1.9688 -0.4863 -0.5516 0.140 Uiso 1 1 calc R
H54B H 1.8728 -0.4661 -0.5993 0.140 Uiso 1 1 calc R
H54C H 2.0152 -0.5777 -0.6016 0.140 Uiso 1 1 calc R

loop_
_atom_site_aniso_label
_atom_site_aniso_U_11
_atom_site_aniso_U_22
_atom_site_aniso_U_33
_atom_site_aniso_U_23
_atom_site_aniso_U_13
_atom_site_aniso_U_12
PtA 0.03107(17) 0.03227(17) 0.02511(19) -0.00253(12) -0.00616(13) -0.01303(14)
BrA 0.0442(5) 0.0374(4) 0.0501(6) 0.0017(4) -0.0074(4) -0.0190(4)
N1A 0.026(3) 0.027(3) 0.025(4) -0.005(3) -0.004(3) -0.009(3)
C2A 0.037(4) 0.030(4) 0.025(4) -0.009(3) -0.004(3) -0.009(4)
C3A 0.026(4) 0.029(4) 0.038(5) -0.008(3) -0.005(4) -0.005(3)
C4A 0.026(4) 0.024(4) 0.041(5) 0.004(3) -0.004(4) -0.010(3)
C5A 0.038(4) 0.035(4) 0.024(4) -0.005(3) -0.009(3) -0.017(4)
C6A 0.036(4) 0.030(4) 0.019(4) 0.000(3) 0.000(3) -0.018(3)
C7A 0.021(4) 0.037(4) 0.025(4) 0.000(3) -0.010(3) -0.012(3)
C8A 0.029(4) 0.032(4) 0.018(4) 0.003(3) -0.007(3) -0.015(3)
C9A 0.034(4) 0.031(4) 0.023(4) 0.000(3) -0.008(3) -0.015(4)
C10A 0.022(4) 0.030(4) 0.044(5) -0.008(4) 0.000(4) -0.007(3)
C11A 0.025(4) 0.044(4) 0.028(5) -0.004(4) -0.007(3) -0.005(4)
N12A 0.026(3) 0.034(3) 0.018(3) -0.004(3) -0.003(3) -0.011(3)
C13A 0.025(4) 0.031(4) 0.044(5) -0.002(4) -0.005(4) -0.006(4)
C14A 0.031(4) 0.063(5) 0.062(6) -0.011(4) -0.005(4) -0.014(4)
C15A 0.044(5) 0.057(5) 0.041(6) 0.015(4) -0.008(4) -0.010(4)
C16A 0.044(5) 0.050(5) 0.071(7) -0.005(4) -0.041(5) -0.001(4)
C17A 0.039(5) 0.039(4) 0.029(5) -0.003(3) 0.000(4) -0.019(4)
C18A 0.063(6) 0.071(6) 0.049(6) -0.021(4) -0.003(5) -0.033(5)
C19A 0.072(6) 0.068(6) 0.035(6) -0.010(4) 0.008(5) -0.032(5)
C20A 0.059(6) 0.063(6) 0.048(6) -0.022(5) -0.006(5) 0.011(5)
C21A 0.029(4) 0.049(5) 0.036(5) -0.005(4) -0.015(3) -0.014(4)
C22A 0.046(5) 0.045(4) 0.029(5) -0.015(3) -0.002(4) -0.020(4)
PtB 0.03356(17) 0.03305(17) 0.02491(19) -0.00589(12) -0.00188(13) -0.01497(14)
BrB 0.0350(4) 0.0408(4) 0.0499(6) -0.0089(4) -0.0004(4) -0.0170(4)
N1B 0.027(3) 0.027(3) 0.024(4) -0.005(3) -0.004(3) -0.013(3)
C2B 0.041(5) 0.037(4) 0.028(5) -0.004(3) -0.008(4) -0.015(4)
C3B 0.039(5) 0.033(4) 0.044(6) -0.001(4) -0.006(4) -0.010(4)
C4B 0.031(4) 0.027(4) 0.035(5) -0.010(3) 0.004(4) -0.014(3)
C5B 0.036(4) 0.032(4) 0.021(4) -0.002(3) -0.004(3) -0.014(4)
C6B 0.026(4) 0.023(4) 0.025(4) -0.004(3) 0.002(3) -0.012(3)
C7B 0.033(4) 0.025(4) 0.014(4) -0.002(3) -0.002(3) -0.011(3)
C8B 0.036(4) 0.027(4) 0.030(5) -0.007(3) 0.002(3) -0.008(3)
C9B 0.031(4) 0.032(4) 0.024(5) 0.000(3) 0.000(3) -0.008(4)
C10B 0.042(5) 0.020(4) 0.040(5) 0.000(3) -0.002(4) -0.003(4)
C11B 0.036(4) 0.021(4) 0.038(5) -0.009(3) -0.003(4) -0.009(3)
N12B 0.031(3) 0.031(3) 0.020(3) -0.007(2) -0.005(3) -0.018(3)
C13B 0.029(4) 0.035(4) 0.044(5) -0.008(4) 0.007(4) -0.013(4)
C14B 0.067(6) 0.026(4) 0.057(6) -0.007(4) 0.000(5) -0.004(4)
C15B 0.055(6) 0.045(5) 0.078(7) -0.030(4) -0.004(5) -0.018(5)
C16B 0.047(5) 0.049(5) 0.043(6) -0.019(4) 0.016(4) -0.011(4)
C17B 0.056(5) 0.040(5) 0.037(6) 0.001(4) -0.014(4) 0.002(4)
C18B 0.092(9) 0.262(17) 0.043(8) 0.062(9) 0.002(7) 0.000(11)
C19B 0.38(2) 0.090(9) 0.155(14) 0.039(9) -0.220(16) -0.095(12)
C20B 0.087(8) 0.088(7) 0.078(8) -0.015(6) -0.041(6) 0.037(7)
C21B 0.040(4) 0.046(4) 0.038(5) -0.013(4) -0.004(4) -0.022(4)
C22B 0.056(5) 0.052(5) 0.031(5) -0.010(4) -0.007(4) -0.018(4)
C31 0.031(4) 0.043(4) 0.033(5) -0.004(3) -0.004(3) -0.017(4)
C32 0.035(4) 0.038(4) 0.028(5) 0.004(3) -0.002(3) -0.022(4)
C33 0.038(4) 0.024(4) 0.033(5) -0.003(3) -0.001(4) -0.013(3)
C34 0.040(4) 0.037(4) 0.028(5) -0.001(3) 0.001(4) -0.029(4)
C35 0.053(6) 0.050(5) 0.050(6) -0.012(4) 0.011(5) -0.029(5)
C36 0.035(5) 0.035(5) 0.066(7) -0.002(4) -0.006(4) -0.005(4)
C37 0.035(5) 0.047(5) 0.056(6) 0.002(4) -0.022(4) -0.018(4)
C38 0.046(5) 0.043(4) 0.028(5) -0.005(3) 0.007(4) -0.029(4)
O41 0.098(5) 0.094(5) 0.060(5) -0.004(4) 0.008(4) -0.048(4)
C42 0.070(6) 0.083(7) 0.063(7) 0.001(5) 0.009(5) -0.032(6)
C43 0.069(7) 0.060(6) 0.041(6) -0.007(5) -0.010(5) -0.014(5)
C44 0.43(3) 0.107(10) 0.068(11) -0.019(8) -0.016(13) -0.113(14)
O51 0.093(5) 0.079(4) 0.037(4) 0.000(3) -0.005(4) -0.028(4)
C52 0.075(7) 0.095(8) 0.091(9) -0.020(6) -0.002(6) -0.039(7)
C53 0.039(5) 0.044(5) 0.043(6) -0.013(4) -0.007(4) -0.008(4)
C54 0.157(11) 0.085(7) 0.066(8) 0.014(6) -0.019(7) -0.079(8)

loop_
_atom_type_symbol
_atom_type_description
_atom_type_scat_dispersion_real
_atom_type_scat_dispersion_imag
_atom_type_scat_source
C C 0.0033 0.0016 'International Tables Vol C Tables 4.2.6.8 and 6.1.1.4'
H H 0.0000 0.0000 'International Tables Vol C Tables 4.2.6.8 and 6.1.1.4'
N N 0.0061 0.0033 'International Tables Vol C Tables 4.2.6.8 and 6.1.1.4'
Br Br -0.2901 2.4595 'International Tables Vol C Tables 4.2.6.8 and 6.1.1.4'
Pt Pt -1.7033 8.3905 'International Tables Vol C Tables 4.2.6.8 and 6.1.1.4'
O O 0.0106 0.0060 'International Tables Vol C Tables 4.2.6.8 and 6.1.1.4'

loop_
_geom_angle_atom_site_label_1
_geom_angle_atom_site_label_2
_geom_angle_atom_site_label_3
_geom_angle
C22A PtA C21A 86.0(3)
C22A PtA C31 87.2(3)
C21A PtA C31 88.5(3)
C22A PtA N12A 175.3(2)
C21A PtA N12A 98.6(2)
C31 PtA N12A 93.9(2)
C22A PtA N1A 98.6(2)
C21A PtA N1A 175.4(2)
C31 PtA N1A 91.9(3)
N12A PtA N1A 76.8(2)
C22A PtA BrA 91.2(2)
C21A PtA BrA 91.4(2)
C31 PtA BrA 178.4(2)
N12A PtA BrA 87.68(15)
N1A PtA BrA 88.37(15)
C2A N1A C6A 117.1(6)
C2A N1A PtA 127.1(5)
C6A N1A PtA 115.9(4)
N1A C2A C3A 124.2(7)
C4A C3A C2A 120.2(6)
C3A C4A C5A 116.7(7)
C3A C4A C13A 123.9(6)
C5A C4A C13A 119.3(7)
C6A C5A C4A 119.2(7)
N1A C6A C5A 122.5(6)
N1A C6A C7A 116.8(6)
C5A C6A C7A 120.7(6)
C8A C7A N12A 121.4(6)
C8A C7A C6A 124.6(6)
N12A C7A C6A 113.9(6)
C7A C8A C9A 121.4(6)
C10A C9A C8A 116.2(6)
C10A C9A C17A 123.5(6)
C8A C9A C17A 120.2(6)
C9A C10A C11A 121.7(6)
N12A C11A C10A 121.5(7)
C11A N12A C7A 117.7(6)
C11A N12A PtA 125.6(5)
C7A N12A PtA 116.6(4)
C16A C13A C4A 110.4(6)
C16A C13A C15A 110.0(7)
C4A C13A C15A 108.3(6)
C16A C13A C14A 108.5(7)
C4A C13A C14A 111.5(7)
C15A C13A C14A 108.0(5)
C18A C17A C9A 111.6(6)
C18A C17A C20A 108.1(7)
C9A C17A C20A 112.6(6)
C18A C17A C19A 108.5(7)
C9A C17A C19A 107.2(6)
C20A C17A C19A 108.8(6)
C22B PtB C21B 86.2(3)
C22B PtB C38 87.1(3)
C21B PtB C38 88.8(3)
C22B PtB N1B 99.3(2)
C21B PtB N1B 174.5(3)
C38 PtB N1B 90.4(2)
C22B PtB N12B 175.3(2)
C21B PtB N12B 98.2(2)
C38 PtB N12B 94.9(3)
N1B PtB N12B 76.4(2)
C22B PtB BrB 90.8(2)
C21B PtB BrB 91.9(2)
C38 PtB BrB 177.8(2)
N1B PtB BrB 89.08(15)
N12B PtB BrB 87.12(15)
C2B N1B C6B 116.9(5)
C2B N1B PtB 126.6(5)
C6B N1B PtB 116.6(4)
N1B C2B C3B 123.7(7)
C4B C3B C2B 120.0(6)
C3B C4B C5B 116.6(6)
C3B C4B C13B 123.4(6)
C5B C4B C13B 119.9(7)
C6B C5B C4B 120.5(7)
N1B C6B C5B 122.4(6)
N1B C6B C7B 115.5(5)
C5B C6B C7B 122.1(7)
C8B C7B N12B 120.8(6)
C8B C7B C6B 124.1(6)
N12B C7B C6B 115.1(6)
C7B C8B C9B 122.5(6)
C10B C9B C8B 114.9(7)
C10B C9B C17B 123.8(6)
C8B C9B C17B 121.3(6)
C11B C10B C9B 121.3(6)
N12B C11B C10B 122.1(6)
C11B N12B C7B 118.3(6)
C11B N12B PtB 125.3(4)
C7B N12B PtB 116.4(4)
C15B C13B C4B 110.7(6)
C15B C13B C14B 109.8(7)
C4B C13B C14B 111.2(6)
C15B C13B C16B 109.4(7)
C4B C13B C16B 107.4(6)
C14B C13B C16B 108.2(5)
C19B C17B C20B 111.8(10)
C19B C17B C9B 113.3(8)
C20B C17B C9B 113.1(7)
C19B C17B C18B 105.4(11)
C20B C17B C18B 105.4(8)
C9B C17B C18B 107.1(8)
C32 C31 PtA 114.4(5)
C33 C32 C37 116.3(7)
C33 C32 C31 122.2(6)
C37 C32 C31 121.4(7)
C32 C33 C34 124.7(7)
C33 C34 C35 116.3(8)
C33 C34 C38 121.6(7)
C35 C34 C38 122.0(7)
C36 C35 C34 121.3(8)
C35 C36 C37 121.3(8)
C36 C37 C32 120.0(8)
C34 C38 PtB 112.8(5)
O41 C43 C44 123.1(11)
O41 C43 C42 121.6(9)
C44 C43 C42 115.4(9)
O51 C53 C54 121.8(9)
O51 C53 C52 122.6(9)
C54 C53 C52 115.5(9)

loop_
_geom_bond_atom_site_label_1
_geom_bond_atom_site_label_2
_geom_bond_distance
PtA C22A 2.053(6)
PtA C21A 2.068(6)
PtA C31 2.073(7)
PtA N12A 2.128(5)
PtA N1A 2.141(5)
PtA BrA 2.6126(9)
N1A C2A 1.324(7)
N1A C6A 1.338(8)
C2A C3A 1.375(9)
C3A C4A 1.368(10)
C4A C5A 1.407(8)
C4A C13A 1.523(10)
C5A C6A 1.400(9)
C6A C7A 1.493(8)
C7A C8A 1.369(9)
C7A N12A 1.371(8)
C8A C9A 1.397(8)
C9A C10A 1.364(10)
C9A C17A 1.512(10)
C10A C11A 1.392(10)
C11A N12A 1.347(7)
C13A C16A 1.513(11)
C13A C15A 1.524(10)
C13A C14A 1.539(8)
C17A C18A 1.503(11)
C17A C20A 1.533(8)
C17A C19A 1.544(10)
PtB C22B 2.048(7)
PtB C21B 2.050(6)
PtB C38 2.082(7)
PtB N1B 2.142(5)
PtB N12B 2.147(5)
PtB BrB 2.6021(8)
N1B C2B 1.336(7)
N1B C6B 1.348(8)
C2B C3B 1.382(10)
C3B C4B 1.378(10)
C4B C5B 1.393(8)
C4B C13B 1.533(10)
C5B C6B 1.385(9)
C6B C7B 1.498(8)
C7B C8B 1.354(9)
C7B N12B 1.356(8)
C8B C9B 1.398(8)
C9B C10B 1.378(10)
C9B C17B 1.508(10)
C10B C11B 1.374(10)
C11B N12B 1.334(7)
C13B C15B 1.501(11)
C13B C14B 1.540(9)
C13B C16B 1.542(10)
C17B C19B 1.465(15)
C17B C20B 1.493(9)
C17B C18B 1.540(14)
C31 C32 1.475(10)
C32 C33 1.374(10)
C32 C37 1.426(9)
C33 C34 1.384(10)
C34 C35 1.400(9)
C34 C38 1.478(10)
C35 C36 1.358(12)
C36 C37 1.372(11)
O41 C43 1.183(9)
C42 C43 1.497(12)
C43 C44 1.444(13)
O51 C53 1.194(9)
C52 C53 1.500(13)
C53 C54 1.501(12)
